data_8101900
loop_
_publ_author_name
'Wang, Y.-L.'
'Yu, W.-T.'
'Xu, D.'
'Wang, X.-Q.'
'Guo, W.-F.'
'Zhang, G.-H.'

_publ_section_title
;
Crystal structure of bis(N-ethylpyridinium) bis(2-thioxo-1,3-dithiole-
4,5-dithiolato)mercurate(II), (C~7~H~10~N)~2~[Hg(C~3~S~5~)~2~]
;
_journal_issue 1
_journal_name_full 'Zeitschrift f\"ur Kristallographie - New Crystal Structures'
_journal_page_first 27
_journal_page_last 28
_journal_volume 221
_journal_year 2006
_chemical_formula_moiety '2(C7 H10 N), C6 Hg S10 '
_chemical_formula_sum 'C20 H20 Hg N2 S10'
_chemical_formula_weight 809.57
_chemical_name_systematic
;
bis(N-ethylpyridinium) bis(2-thioxo-1,3-dithiole-4,5-dithiolato)mercurate(II)
;
_space_group_IT_number 12
_symmetry_cell_setting monoclinic
_symmetry_space_group_name_Hall '-C 2y'
_symmetry_space_group_name_H-M 'C 1 2/m 1'
_atom_sites_solution_hydrogens geom
_atom_sites_solution_primary direct
_atom_sites_solution_secondary difmap
_audit_creation_method SHELXL-97
_cell_angle_alpha 90.00
_cell_angle_beta 104.964(3)
_cell_angle_gamma 90.00
_cell_formula_units_Z 4
_cell_length_a 20.286(4)
_cell_length_b 14.598(3)
_cell_length_c 10.0065(19)
_cell_measurement_reflns_used 2953
_cell_measurement_temperature 293(2)
_cell_measurement_theta_max 54.543
_cell_measurement_theta_min 5.034
_cell_volume 2862.8(10)
_computing_cell_refinement 'Bruker SMART'
_computing_data_collection 'Bruker SMART'
_computing_data_reduction 'Bruker SAINT'
_computing_molecular_graphics 'SHELXL-97 (Sheldrick, 1997)'
_computing_publication_material 'WINGX (Farrugia, 1999)'
_computing_structure_refinement 'SHELXL-97 (Sheldrick, 1997)'
_computing_structure_solution SIR97
_diffrn_ambient_temperature 293(2)
_diffrn_measured_fraction_theta_full 0.994
_diffrn_measured_fraction_theta_max 0.994
_diffrn_measurement_device_type 'Bruker SMART CCD'
_diffrn_measurement_method phi/omega
_diffrn_radiation_monochromator graphite
_diffrn_radiation_source 'fine-focus sealed tube'
_diffrn_radiation_type MoK\a
_diffrn_radiation_wavelength 0.71073
_diffrn_reflns_av_R_equivalents 0.0352
_diffrn_reflns_av_sigmaI/netI 0.0464
_diffrn_reflns_limit_h_max 24
_diffrn_reflns_limit_h_min -24
_diffrn_reflns_limit_k_max 17
_diffrn_reflns_limit_k_min -16
_diffrn_reflns_limit_l_max 6
_diffrn_reflns_limit_l_min -11
_diffrn_reflns_number 7144
_diffrn_reflns_theta_full 25.01
_diffrn_reflns_theta_max 25.01
_diffrn_reflns_theta_min 2.52
_exptl_absorpt_coefficient_mu 6.120
_exptl_absorpt_correction_T_max 0.652
_exptl_absorpt_correction_T_min 0.369
_exptl_absorpt_correction_type multi-scan
_exptl_crystal_colour red
_exptl_crystal_density_diffrn 1.878
_exptl_crystal_density_method 'not measured'
_exptl_crystal_description plate
_exptl_crystal_F_000 1576
_exptl_crystal_size_max 0.33
_exptl_crystal_size_mid 0.14
_exptl_crystal_size_min 0.07
_refine_diff_density_max 1.045
_refine_diff_density_min -0.900
_refine_diff_density_rms 0.111
_refine_ls_extinction_method none
_refine_ls_goodness_of_fit_ref 1.024
_refine_ls_hydrogen_treatment constr
_refine_ls_matrix_type full
_refine_ls_number_parameters 162
_refine_ls_number_reflns 2609
_refine_ls_number_restraints 2
_refine_ls_restrained_S_all 1.031
_refine_ls_R_factor_all 0.0401
_refine_ls_R_factor_gt 0.0338
_refine_ls_shift/su_max 0.000
_refine_ls_shift/su_mean 0.000
_refine_ls_structure_factor_coef Fsqd
_refine_ls_weighting_details 'calc w=1/[\s^2^(Fo^2^)+(0.0528P)^2^+0.0000P] where P=(Fo^2^+2Fc^2^)/3'
_refine_ls_weighting_scheme calc
_refine_ls_wR_factor_gt 0.0864
_refine_ls_wR_factor_ref 0.0906
_reflns_number_gt 2268
_reflns_number_total 2609
_reflns_threshold_expression >2sigma(I)
_cod_data_source_file 1267-1691.cff
_cod_data_source_block I
_cod_depositor_comments
;
The following automatic conversions were performed:
'_symmetry_cell_setting' value 'Monoclinic' changed to 'monoclinic'
according to '/home/saulius/struct/CIF-dictionaries/cif_core.dic'
dictionary named 'cif_core.dic' version 2.4.1 from 2010-06-29.

Automatic conversion script
Id: cif_fix_enum 1555 2011-01-17 13:19:09Z saulius 
;
_cod_original_cell_volume 2862.7(9)
_cod_original_sg_symbol_H-M C12/m1
_cod_database_code 8101900

loop_
_symmetry_equiv_pos_as_xyz
'x, y, z'
'-x, y, -z'
'x+1/2, y+1/2, z'
'-x+1/2, y+1/2, -z'
'-x, -y, -z'
'x, -y, z'
'-x+1/2, -y+1/2, -z'
'x+1/2, -y+1/2, z'

loop_
_atom_site_label
_atom_site_type_symbol
_atom_site_fract_x
_atom_site_fract_y
_atom_site_fract_z
_atom_site_U_iso_or_equiv
_atom_site_adp_type
_atom_site_occupancy
_atom_site_symmetry_multiplicity
_atom_site_Wyckoff_symbol
_atom_site_calc_flag
_atom_site_refinement_flags
_atom_site_disorder_assembly
_atom_site_disorder_group
C1 C 0.7730(2) 0.1899(4) 0.3256(5) 0.0486(11) Uani 1 8 j d . . .
C2 C 0.6395(2) 0.1859(3) 0.2329(5) 0.0437(10) Uani 1 8 j d . . .
C3 C 0.6612(2) 0.2394(3) 0.1412(5) 0.0415(11) Uani 1 8 j d . . .
C4 C 0.7067(6) 0.5000 0.3286(14) 0.139(5) Uani 1 4 i d S . .
H4A H 0.7494 0.5000 0.3039 0.209 Uiso 1 4 i calc SR . .
H4B H 0.7038 0.4463 0.3822 0.209 Uiso 0.5 8 j calc PR . .
H4C H 0.7038 0.5537 0.3822 0.209 Uiso 0.5 8 j calc PR . .
C5 C 0.6541(5) 0.5000 0.2110(13) 0.096(3) Uani 1 4 i d S . .
H5A H 0.6567 0.4461 0.1559 0.115 Uiso 0.5 8 j calc PR . .
H5B H 0.6567 0.5539 0.1559 0.115 Uiso 0.5 8 j calc PR . .
C6 C 0.5567(3) 0.4197(4) 0.2682(6) 0.0630(14) Uani 1 8 j d . . .
H6A H 0.5793 0.3649 0.2628 0.076 Uiso 1 8 j calc R . .
C7 C 0.4943(3) 0.4185(4) 0.2891(6) 0.0726(17) Uani 1 8 j d . . .
H7A H 0.4728 0.3632 0.2968 0.087 Uiso 1 8 j calc R . .
C8 C 0.4626(4) 0.5000 0.2991(11) 0.085(3) Uani 1 4 i d S . .
H8A H 0.4190 0.5000 0.3128 0.102 Uiso 1 4 i calc SR . .
C9 C 0.7926(6) 0.5000 -0.0350(10) 0.094(3) Uani 1 4 i d S . .
H9A H 0.7816 0.5000 -0.1343 0.141 Uiso 1 4 i calc SR . .
H9B H 0.7738 0.5537 -0.0036 0.141 Uiso 0.5 8 j calc PR . .
H9C H 0.7738 0.4463 -0.0036 0.141 Uiso 0.5 8 j calc PR . .
C10 C 0.8698(6) 0.5000 0.0226(9) 0.088(3) Uani 1 4 i d S . .
H10A H 0.8891 0.4462 -0.0097 0.106 Uiso 0.5 8 j calc PR . .
H10B H 0.8891 0.5538 -0.0097 0.106 Uiso 0.5 8 j calc PR . .
C11 C 0.8943(2) 0.4201(3) 0.2456(6) 0.0566(13) Uani 1 8 j d . . .
H11A H 0.8902 0.3648 0.1979 0.068 Uiso 1 8 j calc R . .
C12 C 0.9075(3) 0.4199(4) 0.3862(6) 0.0619(14) Uani 1 8 j d . . .
H12A H 0.9123 0.3646 0.4338 0.074 Uiso 1 8 j calc R . .
C13 C 0.9138(4) 0.5000 0.4575(9) 0.065(2) Uani 1 4 i d S . .
H13A H 0.9221 0.5000 0.5534 0.078 Uiso 1 4 i calc SR . .
Hg1 Hg 0.5000 0.22526(2) 0.0000 0.05630(15) Uani 1 4 g d SU . .
N1 N 0.5871(3) 0.5000 0.2547(8) 0.0646(17) Uani 1 4 i d S . .
N2 N 0.8870(3) 0.5000 0.1750(6) 0.0540(15) Uani 1 4 i d S . .
S1 S 0.85348(7) 0.17586(12) 0.41460(18) 0.0705(4) Uani 1 8 j d . . .
S2 S 0.74907(6) 0.25517(9) 0.17698(15) 0.0501(3) Uani 1 8 j d . . .
S3 S 0.70454(6) 0.14265(10) 0.36815(14) 0.0562(3) Uani 1 8 j d . . .
S4 S 0.61294(6) 0.29203(9) -0.00860(14) 0.0489(3) Uani 1 8 j d U . .
S5 S 0.55711(6) 0.15325(11) 0.23121(15) 0.0626(4) Uani 1 8 j d U . .

loop_
_atom_site_aniso_label
_atom_site_aniso_U_11
_atom_site_aniso_U_22
_atom_site_aniso_U_33
_atom_site_aniso_U_23
_atom_site_aniso_U_13
_atom_site_aniso_U_12
C1 0.033(2) 0.060(3) 0.050(3) -0.009(2) 0.004(2) 0.008(2)
C2 0.035(2) 0.058(3) 0.038(2) 0.002(2) 0.008(2) 0.006(2)
C3 0.025(2) 0.053(2) 0.044(3) -0.004(2) 0.004(2) 0.0025(18)
C4 0.075(8) 0.190(14) 0.136(12) 0.000 -0.003(8) 0.000
C5 0.067(6) 0.082(6) 0.138(9) 0.000 0.027(7) 0.000
C6 0.061(3) 0.056(3) 0.073(4) 0.000(3) 0.018(3) 0.001(3)
C7 0.064(4) 0.076(4) 0.081(4) -0.010(3) 0.023(3) -0.023(3)
C8 0.042(5) 0.107(7) 0.112(8) 0.000 0.033(5) 0.000
C9 0.130(9) 0.082(6) 0.059(5) 0.000 0.004(6) 0.000
C10 0.120(9) 0.098(7) 0.054(5) 0.000 0.036(6) 0.000
C11 0.049(3) 0.048(3) 0.078(4) -0.009(3) 0.025(3) -0.002(2)
C12 0.052(3) 0.062(3) 0.073(4) 0.016(3) 0.018(3) 0.007(3)
C13 0.050(5) 0.081(6) 0.065(5) 0.000 0.016(4) 0.000
Hg1 0.02930(18) 0.0808(2) 0.0538(2) 0.000 0.00168(13) 0.000
N1 0.041(3) 0.069(4) 0.085(5) 0.000 0.018(3) 0.000
N2 0.049(3) 0.061(4) 0.058(4) 0.000 0.024(3) 0.000
S1 0.0332(7) 0.0906(10) 0.0787(10) 0.0010(9) -0.0017(7) 0.0131(7)
S2 0.0287(6) 0.0650(7) 0.0554(8) 0.0004(6) 0.0087(6) -0.0019(5)
S3 0.0372(6) 0.0774(8) 0.0506(7) 0.0142(6) 0.0053(6) 0.0089(6)
S4 0.0355(6) 0.0641(7) 0.0451(7) 0.0095(6) 0.0064(5) -0.0012(5)
S5 0.0348(6) 0.0900(9) 0.0617(8) 0.0243(7) 0.0099(6) -0.0047(6)

loop_
_atom_type_symbol
_atom_type_description
_atom_type_scat_dispersion_real
_atom_type_scat_dispersion_imag
_atom_type_scat_source
C C 0.0033 0.0016 'International Tables Vol C Tables 4.2.6.8 and 6.1.1.4'
H H 0.0000 0.0000 'International Tables Vol C Tables 4.2.6.8 and 6.1.1.4'
N N 0.0061 0.0033 'International Tables Vol C Tables 4.2.6.8 and 6.1.1.4'
S S 0.1246 0.1234 'International Tables Vol C Tables 4.2.6.8 and 6.1.1.4'
Hg Hg -2.3894 9.2266 'International Tables Vol C Tables 4.2.6.8 and 6.1.1.4'

loop_
_geom_angle_atom_site_label_1
_geom_angle_atom_site_label_2
_geom_angle_atom_site_label_3
_geom_angle
_geom_angle_site_symmetry_1
_geom_angle_site_symmetry_3
_geom_angle_publ_flag
S1 C1 S3 124.7(3) . . ?
S1 C1 S2 123.4(3) . . ?
S3 C1 S2 111.9(3) . . ?
C3 C2 S5 129.0(4) . . ?
C3 C2 S3 114.8(4) . . ?
S5 C2 S3 116.2(3) . . ?
C2 C3 S2 115.4(4) . . ?
C2 C3 S4 128.8(4) . . ?
S2 C3 S4 115.8(3) . . ?
C5 C4 H4A 109.5 . . ?
C5 C4 H4B 109.5 . . ?
H4A C4 H4B 109.5 . . ?
C5 C4 H4C 109.5 . . ?
H4A C4 H4C 109.5 . . ?
H4B C4 H4C 109.5 . . ?
C4 C5 N1 107.9(10) . . ?
C4 C5 H5A 110.1 . . ?
N1 C5 H5A 110.1 . . ?
C4 C5 H5B 110.1 . . ?
N1 C5 H5B 110.1 . . ?
H5A C5 H5B 108.4 . . ?
C7 C6 N1 120.2(6) . . ?
C7 C6 H6A 119.9 . . ?
N1 C6 H6A 119.9 . . ?
C6 C7 C8 118.9(6) . . ?
C6 C7 H7A 120.5 . . ?
C8 C7 H7A 120.5 . . ?
C7 C8 C7 120.7(8) 6_565 . ?
C7 C8 H8A 119.6 6_565 . ?
C7 C8 H8A 119.6 . . ?
C10 C9 H9A 109.5 . . ?
C10 C9 H9B 109.5 . . ?
H9A C9 H9B 109.5 . . ?
C10 C9 H9C 109.5 . . ?
H9A C9 H9C 109.5 . . ?
H9B C9 H9C 109.5 . . ?
N2 C10 C9 109.7(8) . . ?
N2 C10 H10A 109.7 . . ?
C9 C10 H10A 109.7 . . ?
N2 C10 H10B 109.7 . . ?
C9 C10 H10B 109.7 . . ?
H10A C10 H10B 108.2 . . ?
N2 C11 C12 120.4(5) . . ?
N2 C11 H11A 119.8 . . ?
C12 C11 H11A 119.8 . . ?
C13 C12 C11 120.5(6) . . ?
C13 C12 H12A 119.7 . . ?
C11 C12 H12A 119.7 . . ?
C12 C13 C12 118.8(8) . 6_565 ?
C12 C13 H13A 120.6 . . ?
C12 C13 H13A 120.6 6_565 . ?
S4 Hg1 S4 134.33(6) . 2_655 ?
S4 Hg1 S5 109.62(5) . 2_655 ?
S4 Hg1 S5 89.21(4) 2_655 2_655 ?
S4 Hg1 S5 89.21(4) . . ?
S4 Hg1 S5 109.62(5) 2_655 . ?
S5 Hg1 S5 130.96(8) 2_655 . ?
C6 N1 C6 121.0(7) . 6_565 ?
C6 N1 C5 119.4(4) . . ?
C6 N1 C5 119.4(4) 6_565 . ?
C11 N2 C11 119.3(7) 6_565 . ?
C11 N2 C10 120.3(3) 6_565 . ?
C11 N2 C10 120.3(3) . . ?
C1 S2 C3 98.6(2) . . ?
C1 S3 C2 99.3(2) . . ?
C3 S4 Hg1 96.51(17) . . ?
C2 S5 Hg1 96.15(16) . . ?

loop_
_geom_bond_atom_site_label_1
_geom_bond_atom_site_label_2
_geom_bond_distance
_geom_bond_site_symmetry_2
_geom_bond_publ_flag
C1 S1 1.658(5) . ?
C1 S3 1.701(5) . ?
C1 S2 1.726(5) . ?
C2 C3 1.360(7) . ?
C2 S5 1.735(5) . ?
C2 S3 1.746(5) . ?
C3 S2 1.741(5) . ?
C3 S4 1.743(5) . ?
C4 C5 1.369(14) . ?
C4 H4A 0.9600 . ?
C4 H4B 0.9600 . ?
C4 H4C 0.9600 . ?
C5 N1 1.532(11) . ?
C5 H5A 0.9700 . ?
C5 H5B 0.9700 . ?
C6 C7 1.335(8) . ?
C6 N1 1.347(6) . ?
C6 H6A 0.9300 . ?
C7 C8 1.369(8) . ?
C7 H7A 0.9300 . ?
C8 C7 1.369(8) 6_565 ?
C8 H8A 0.9300 . ?
C9 C10 1.523(13) . ?
C9 H9A 0.9600 . ?
C9 H9B 0.9600 . ?
C9 H9C 0.9600 . ?
C10 N2 1.474(10) . ?
C10 H10A 0.9700 . ?
C10 H10B 0.9700 . ?
C11 N2 1.352(6) . ?
C11 C12 1.363(8) . ?
C11 H11A 0.9300 . ?
C12 C13 1.358(7) . ?
C12 H12A 0.9300 . ?
C13 C12 1.358(7) 6_565 ?
C13 H13A 0.9300 . ?
Hg1 S4 2.5117(13) . ?
Hg1 S4 2.5117(13) 2_655 ?
Hg1 S5 2.5329(14) 2_655 ?
Hg1 S5 2.5329(14) . ?
N1 C6 1.347(6) 6_565 ?
N2 C11 1.352(6) 6_565 ?
